data_4117243
loop_
_publ_author_name
'Mafra, Lu\'is'
'Santos, S\'ergio M.'
'Siegel, Ren\'ee'
'Alves, In\^es'
'Paz, Filipe A. Almeida'
'Dudenko, Dmytro'
'Spiess, Hans W.'

_publ_contact_author_address
; Department of Chemistry
  University of Aveiro
  CICECO
  3810-193
  Aveiro
  Portugal

  Present address:
  Max-Planck-Insitut fur Polymerforschung
  Ackermannweg 10
  55128 Mainz
  Germany
;
_publ_contact_author_email lmafra@ua.pt
_publ_contact_author_fax '+351 234 370084'
_publ_contact_author_name 'Dr Luis Mafra'
_publ_contact_author_phone '+351 234 370200'
_publ_section_title
;
 Packing Interactions in Hydrated and Anhydrous Forms of the Antibiotic
 Ciprofloxacin: a Solid-State NMR, X-ray Diffraction, and Computer
 Simulation Study
;
_journal_coden_ASTM JACSAT
_journal_issue 1
_journal_name_full 'Journal of the American Chemical Society'
_journal_page_first 71
_journal_page_last 74
_journal_paper_doi 10.1021/ja208647n
_journal_volume 134
_journal_year 2012
_chemical_formula_moiety '3(C17 H18 F N3 O3), 11(H2 O)'
_chemical_formula_sum 'C17 H25.333 F N3 O6.667'
_chemical_formula_weight 397.40
_space_group_IT_number 2
_symmetry_cell_setting triclinic
_symmetry_space_group_name_Hall '-P 1'
_symmetry_space_group_name_H-M 'P -1'
_atom_sites_solution_hydrogens geom
_atom_sites_solution_primary direct
_atom_sites_solution_secondary difmap
_audit_creation_date '13 June 2011'
_audit_creation_method 'SHELXL-97, manual editing plus enCIFer'
_cell_angle_alpha 111.4970(10)
_cell_angle_beta 105.9840(10)
_cell_angle_gamma 106.1990(10)
_cell_formula_units_Z 6
_cell_length_a 13.8921(4)
_cell_length_b 15.0770(5)
_cell_length_c 16.2208(5)
_cell_measurement_reflns_used 9905
_cell_measurement_temperature 150(2)
_cell_measurement_theta_max 32.84
_cell_measurement_theta_min 3.10
_cell_volume 2751.22(16)
_computing_cell_refinement 'APEX2 (Bruker, 2006)'
_computing_data_collection 'APEX2 (Bruker, 2006)'
_computing_data_reduction 'SAINT+ (Bruker, 2005)'
_computing_molecular_graphics 'DIAMOND (Brandenburg, 2009)'
_computing_publication_material 'SHELXTL (Sheldrick, 2008)'
_computing_structure_refinement 'SHELXTL (Sheldrick, 2008)'
_computing_structure_solution 'SHELXTL (Sheldrick, 2008)'
_diffrn_ambient_temperature 150(2)
_diffrn_measured_fraction_theta_full 0.991
_diffrn_measured_fraction_theta_max 0.991
_diffrn_measurement_device_type 'Bruker X8 Kappa CCD APEX II'
_diffrn_measurement_method '\w / \f scans'
_diffrn_radiation_monochromator graphite
_diffrn_radiation_source 'fine-focus sealed tube'
_diffrn_radiation_type MoK\a
_diffrn_radiation_wavelength 0.71073
_diffrn_reflns_av_R_equivalents 0.0371
_diffrn_reflns_av_sigmaI/netI 0.0503
_diffrn_reflns_limit_h_max 19
_diffrn_reflns_limit_h_min -18
_diffrn_reflns_limit_k_max 20
_diffrn_reflns_limit_k_min -20
_diffrn_reflns_limit_l_max 21
_diffrn_reflns_limit_l_min -22
_diffrn_reflns_number 46833
_diffrn_reflns_theta_full 29.13
_diffrn_reflns_theta_max 29.13
_diffrn_reflns_theta_min 3.53
_diffrn_standards_number 0
_exptl_absorpt_coefficient_mu 0.117
_exptl_absorpt_correction_T_max 0.9942
_exptl_absorpt_correction_T_min 0.9838
_exptl_absorpt_correction_type multi-scan
_exptl_absorpt_process_details
;
 SADABS (Sheldrick, 1997)
;
_exptl_crystal_colour Colourless
_exptl_crystal_density_diffrn 1.439
_exptl_crystal_description Block
_exptl_crystal_F_000 1264
_exptl_crystal_size_max 0.14
_exptl_crystal_size_mid 0.08
_exptl_crystal_size_min 0.05
_refine_diff_density_max 0.591
_refine_diff_density_min -0.311
_refine_diff_density_rms 0.061
_refine_ls_extinction_method none
_refine_ls_goodness_of_fit_ref 1.022
_refine_ls_hydrogen_treatment mixed
_refine_ls_matrix_type full
_refine_ls_number_parameters 832
_refine_ls_number_reflns 14677
_refine_ls_number_restraints 42
_refine_ls_restrained_S_all 1.022
_refine_ls_R_factor_all 0.0852
_refine_ls_R_factor_gt 0.0491
_refine_ls_shift/su_max 0.001
_refine_ls_shift/su_mean 0.000
_refine_ls_structure_factor_coef Fsqd
_refine_ls_weighting_details 'calc w=1/[\s^2^(Fo^2^)+(0.0680P)^2^+0.9375P] where P=(Fo^2^+2Fc^2^)/3'
_refine_ls_weighting_scheme calc
_refine_ls_wR_factor_gt 0.1206
_refine_ls_wR_factor_ref 0.1393
_reflns_number_gt 9932
_reflns_number_total 14677
_reflns_threshold_expression I>2\s(I)
_cod_data_source_file ja208647n_si_001.cif
_cod_data_source_block 2
_cod_depositor_comments
;
 Updated bibliographic information.

 Antanas Vaitkus,
 2019-10-10
;
_cod_original_cell_volume 2751.22(15)
_cod_database_code 4117243

loop_
_symmetry_equiv_pos_as_xyz
'x, y, z'
'-x, -y, -z'

loop_
_atom_site_label
_atom_site_type_symbol
_atom_site_fract_x
_atom_site_fract_y
_atom_site_fract_z
_atom_site_U_iso_or_equiv
_atom_site_adp_type
_atom_site_occupancy
_atom_site_symmetry_multiplicity
_atom_site_calc_flag
_atom_site_refinement_flags
F1_1 F 1.18444(8) 1.07013(8) 1.21838(7) 0.0202(2) Uani 1 1 d .
O1_1 O 0.50443(10) 0.83798(11) 0.89002(10) 0.0261(3) Uani 1 1 d .
O2_1 O 0.55809(11) 0.90329(11) 1.05113(10) 0.0288(3) Uani 1 1 d .
O3_1 O 0.79066(10) 1.00588(10) 1.15649(9) 0.0209(3) Uani 1 1 d .
N1_1 N 0.78569(11) 0.80253(11) 0.90130(10) 0.0140(3) Uani 1 1 d .
N2_1 N 1.18115(11) 0.91275(11) 1.05457(10) 0.0152(3) Uani 1 1 d .
N3_1 N 1.35153(12) 0.84157(12) 1.04041(11) 0.0190(3) Uani 1 1 d D
H3M_1 H 1.4201(11) 0.8529(15) 1.0360(16) 0.028 Uiso 1 1 d D
H3N_1 H 1.3230(15) 0.7764(11) 1.0405(16) 0.028 Uiso 1 1 d D
C13_1 C 0.57550(14) 0.87412(13) 0.97599(13) 0.0181(3) Uani 1 1 d .
C12_1 C 0.68853(13) 0.87846(13) 0.98700(12) 0.0151(3) Uani 1 1 d .
C4_1 C 0.69390(13) 0.81399(13) 0.90482(12) 0.0151(3) Uani 1 1 d .
H4_1 H 0.6280 0.7744 0.8459 0.018 Uiso 1 1 calc R
C11_1 C 0.88532(13) 0.86484(13) 0.98445(12) 0.0138(3) Uani 1 1 d .
C15_1 C 0.88774(13) 0.93573(13) 1.07086(12) 0.0142(3) Uani 1 1 d .
C14_1 C 0.78667(14) 0.94378(13) 1.07722(12) 0.0151(3) Uani 1 1 d .
C1_1 C 0.78260(14) 0.72912(13) 0.81094(12) 0.0160(3) Uani 1 1 d .
H1_1 H 0.8124 0.7614 0.7742 0.019 Uiso 1 1 calc R
C3_1 C 0.68742(15) 0.62261(14) 0.74951(13) 0.0216(4) Uani 1 1 d .
H3A_1 H 0.6590 0.5921 0.6776 0.026 Uiso 1 1 calc R
H3B_1 H 0.6305 0.6050 0.7737 0.026 Uiso 1 1 calc R
C2_1 C 0.80047(15) 0.63327(14) 0.80452(13) 0.0203(4) Uani 1 1 d .
H2A_1 H 0.8128 0.6224 0.8625 0.024 Uiso 1 1 calc R
H2B_1 H 0.8414 0.6095 0.7663 0.024 Uiso 1 1 calc R
C6_1 C 0.98174(14) 0.85510(13) 0.98050(12) 0.0151(3) Uani 1 1 d .
H6_1 H 0.9767 0.8031 0.9222 0.018 Uiso 1 1 calc R
C17_1 C 1.08423(13) 0.91937(13) 1.05947(12) 0.0139(3) Uani 1 1 d .
C16_1 C 1.08486(13) 0.99608(13) 1.14315(12) 0.0151(3) Uani 1 1 d .
C5_1 C 0.99186(14) 1.00310(13) 1.15095(12) 0.0157(3) Uani 1 1 d .
H5_1 H 0.9971 1.0533 1.2103 0.019 Uiso 1 1 calc R
C10_1 C 1.16501(14) 0.82934(14) 0.96141(12) 0.0189(4) Uani 1 1 d .
H10A_1 H 1.1173 0.8335 0.9063 0.023 Uiso 1 1 calc R
H10B_1 H 1.1269 0.7596 0.9553 0.023 Uiso 1 1 calc R
C9_1 C 1.27408(14) 0.83982(15) 0.95549(13) 0.0196(4) Uani 1 1 d .
H9A_1 H 1.2608 0.7800 0.8944 0.024 Uiso 1 1 calc R
H9B_1 H 1.3079 0.9056 0.9533 0.024 Uiso 1 1 calc R
C8_1 C 1.36872(14) 0.92868(15) 1.13282(13) 0.0198(4) Uani 1 1 d .
H8A_1 H 1.4034 0.9970 1.1351 0.024 Uiso 1 1 calc R
H8B_1 H 1.4192 0.9286 1.1894 0.024 Uiso 1 1 calc R
C7_1 C 1.25941(14) 0.91557(15) 1.13907(12) 0.0179(3) Uani 1 1 d .
H7A_1 H 1.2273 0.8494 1.1412 0.021 Uiso 1 1 calc R
H7B_1 H 1.2718 0.9748 1.2002 0.021 Uiso 1 1 calc R
F1_2 F 0.49583(9) -0.21541(8) 0.35222(8) 0.0220(2) Uani 1 1 d .
O1_2 O 0.10865(11) 0.12294(10) 0.43749(11) 0.0275(3) Uani 1 1 d .
O2_2 O 0.02002(10) -0.05123(10) 0.36557(10) 0.0248(3) Uani 1 1 d .
O3_2 O 0.15717(10) -0.15901(10) 0.35297(10) 0.0220(3) Uani 1 1 d .
N1_2 N 0.39139(11) 0.12152(11) 0.41404(10) 0.0157(3) Uani 1 1 d .
N2_2 N 0.64578(11) -0.03933(11) 0.36830(10) 0.0156(3) Uani 1 1 d .
N3_2 N 0.83376(12) -0.02110(12) 0.32169(11) 0.0179(3) Uani 1 1 d D
H3M_2 H 0.8218(15) -0.0042(16) 0.2695(11) 0.027 Uiso 1 1 d D
H3N_2 H 0.9017(11) -0.0279(17) 0.3370(14) 0.027 Uiso 1 1 d D
C13_2 C 0.10597(14) 0.03216(14) 0.40111(13) 0.0178(3) Uani 1 1 d .
C12_2 C 0.21106(14) 0.02367(13) 0.39845(12) 0.0164(3) Uani 1 1 d .
C14_2 C 0.22659(14) -0.07218(13) 0.37300(12) 0.0163(3) Uani 1 1 d .
C15_2 C 0.33618(14) -0.06076(13) 0.37416(12) 0.0151(3) Uani 1 1 d .
C11_2 C 0.41539(13) 0.03400(13) 0.39296(11) 0.0141(3) Uani 1 1 d .
C4_2 C 0.29419(14) 0.11391(14) 0.41886(12) 0.0166(3) Uani 1 1 d .
H4_2 H 0.2825 0.1761 0.4379 0.020 Uiso 1 1 calc R
C1_2 C 0.47407(14) 0.22120(13) 0.43543(13) 0.0183(3) Uani 1 1 d .
H1_2 H 0.5412 0.2580 0.4988 0.022 Uiso 1 1 calc R
C3_2 C 0.43607(16) 0.29040(15) 0.40166(15) 0.0249(4) Uani 1 1 d .
H3A_2 H 0.4780 0.3675 0.4440 0.030 Uiso 1 1 calc R
H3B_2 H 0.3555 0.2659 0.3658 0.030 Uiso 1 1 calc R
C2_2 C 0.49223(18) 0.23133(15) 0.35152(15) 0.0273(4) Uani 1 1 d .
H2A_2 H 0.4461 0.1705 0.2851 0.033 Uiso 1 1 calc R
H2B_2 H 0.5686 0.2722 0.3633 0.033 Uiso 1 1 calc R
C6_2 C 0.51758(14) 0.04201(13) 0.39001(12) 0.0157(3) Uani 1 1 d .
H6_2 H 0.5688 0.1066 0.4010 0.019 Uiso 1 1 calc R
C17_2 C 0.54452(13) -0.04285(13) 0.37134(11) 0.0149(3) Uani 1 1 d .
C16_2 C 0.46615(14) -0.13472(13) 0.35951(12) 0.0165(3) Uani 1 1 d .
C5_2 C 0.36495(14) -0.14609(13) 0.35806(12) 0.0170(3) Uani 1 1 d .
H5_2 H 0.3140 -0.2113 0.3462 0.020 Uiso 1 1 calc R
C7_2 C 0.63544(14) -0.11777(14) 0.27495(13) 0.0194(4) Uani 1 1 d .
H7A_2 H 0.6133 -0.0969 0.2240 0.023 Uiso 1 1 calc R
H7B_2 H 0.5773 -0.1874 0.2536 0.023 Uiso 1 1 calc R
C8_2 C 0.74436(14) -0.12560(14) 0.28692(14) 0.0219(4) Uani 1 1 d .
H8A_2 H 0.7639 -0.1512 0.3346 0.026 Uiso 1 1 calc R
H8B_2 H 0.7369 -0.1769 0.2235 0.026 Uiso 1 1 calc R
C9_2 C 0.84014(14) 0.06122(14) 0.41174(12) 0.0181(4) Uani 1 1 d .
H9A_2 H 0.8947 0.1308 0.4287 0.022 Uiso 1 1 calc R
H9B_2 H 0.8663 0.0468 0.4666 0.022 Uiso 1 1 calc R
C10_2 C 0.72940(14) 0.06477(13) 0.39886(12) 0.0169(3) Uani 1 1 d .
H10A_2 H 0.7359 0.1171 0.4613 0.020 Uiso 1 1 calc R
H10B_2 H 0.7065 0.0867 0.3489 0.020 Uiso 1 1 calc R
F1_3 F 0.27470(8) 0.34562(8) 1.02943(8) 0.0213(2) Uani 1 1 d .
O1_3 O 0.78923(11) 0.42025(12) 0.84804(12) 0.0313(3) Uani 1 1 d .
O2_3 O 0.77010(11) 0.32377(11) 0.92350(10) 0.0264(3) Uani 1 1 d .
O3_3 O 0.62856(10) 0.34913(10) 1.01454(9) 0.0205(3) Uani 1 1 d .
N1_3 N 0.48264(11) 0.41536(11) 0.80112(10) 0.0143(3) Uani 1 1 d .
N2_3 N 0.16742(11) 0.38393(11) 0.88587(10) 0.0152(3) Uani 1 1 d .
N3_3 N -0.05640(12) 0.35869(13) 0.82265(11) 0.0210(3) Uani 1 1 d D
H3M_3 H -0.1123(13) 0.3797(16) 0.8352(13) 0.031 Uiso 1 1 d D
H3N_3 H -0.0893(15) 0.3062(14) 0.7555(8) 0.031 Uiso 1 1 d D
C13_3 C 0.73949(14) 0.37660(14) 0.88761(13) 0.0193(4) Uani 1 1 d .
C12_3 C 0.63383(13) 0.38654(13) 0.88496(12) 0.0153(3) Uani 1 1 d .
C14_3 C 0.58516(13) 0.36764(13) 0.94760(12) 0.0150(3) Uani 1 1 d .
C15_3 C 0.47759(13) 0.37183(12) 0.92910(12) 0.0139(3) Uani 1 1 d .
C11_3 C 0.42757(13) 0.39529(12) 0.85703(12) 0.0137(3) Uani 1 1 d .
C4_3 C 0.58202(13) 0.41230(13) 0.81789(12) 0.0152(3) Uani 1 1 d .
H4_3 H 0.6188 0.4292 0.7806 0.018 Uiso 1 1 calc R
C1_3 C 0.43120(14) 0.44080(13) 0.72683(12) 0.0161(3) Uani 1 1 d .
H1_3 H 0.4242 0.5089 0.7521 0.019 Uiso 1 1 calc R
C3_3 C 0.44721(15) 0.40818(15) 0.63462(13) 0.0206(4) Uani 1 1 d .
H3A_3 H 0.4941 0.3697 0.6264 0.025 Uiso 1 1 calc R
H3B_3 H 0.4519 0.4561 0.6059 0.025 Uiso 1 1 calc R
C2_3 C 0.33744(15) 0.35250(15) 0.63211(13) 0.0239(4) Uani 1 1 d .
H2A_3 H 0.3170 0.2799 0.6226 0.029 Uiso 1 1 calc R
H2B_3 H 0.2748 0.3663 0.6020 0.029 Uiso 1 1 calc R
C6_3 C 0.32356(13) 0.39761(13) 0.84019(12) 0.0144(3) Uani 1 1 d .
H6_3 H 0.2905 0.4124 0.7902 0.017 Uiso 1 1 calc R
C17_3 C 0.26884(13) 0.37854(13) 0.89589(12) 0.0146(3) Uani 1 1 d .
C16_3 C 0.32277(14) 0.35766(13) 0.96932(12) 0.0154(3) Uani 1 1 d .
C5_3 C 0.42212(14) 0.35289(13) 0.98570(12) 0.0158(3) Uani 1 1 d .
H5_3 H 0.4539 0.3368 1.0351 0.019 Uiso 1 1 calc R
C10_3 C 0.12872(14) 0.42965(14) 0.82526(13) 0.0185(4) Uani 1 1 d .
H10A_3 H 0.1028 0.3794 0.7554 0.022 Uiso 1 1 calc R
H10B_3 H 0.1904 0.4950 0.8422 0.022 Uiso 1 1 calc R
C9_3 C 0.03490(14) 0.45434(15) 0.84200(14) 0.0207(4) Uani 1 1 d .
H9A_3 H 0.0630 0.5097 0.9104 0.025 Uiso 1 1 calc R
H9B_3 H 0.0063 0.4816 0.7983 0.025 Uiso 1 1 calc R
C8_3 C -0.01410(15) 0.31373(17) 0.88442(16) 0.0270(4) Uani 1 1 d .
H8A_3 H -0.0750 0.2492 0.8699 0.032 Uiso 1 1 calc R
H8B_3 H 0.0145 0.3652 0.9543 0.032 Uiso 1 1 calc R
C7_3 C 0.07719(14) 0.28750(14) 0.86443(14) 0.0215(4) Uani 1 1 d .
H7A_3 H 0.1057 0.2579 0.9059 0.026 Uiso 1 1 calc R
H7B_3 H 0.0480 0.2341 0.7951 0.026 Uiso 1 1 calc R
O1W_4 O 0.98779(15) 0.30671(15) 0.27609(13) 0.0490(4) Uani 1 1 d D
H1X_4 H 0.9344(17) 0.294(2) 0.304(2) 0.073 Uiso 1 1 d D
H1Y_4 H 1.0461(17) 0.291(2) 0.310(2) 0.073 Uiso 1 1 d D
O2W_4 O 0.84037(14) 0.28415(13) 0.36272(12) 0.0422(4) Uani 1 1 d D
H2X_4 H 0.832(2) 0.3467(11) 0.3707(19) 0.063 Uiso 1 1 d D
H2Y_4 H 0.7757(15) 0.2250(12) 0.3101(15) 0.063 Uiso 1 1 d D
O3W_4 O 0.65048(12) 0.11481(11) 0.21410(10) 0.0288(3) Uani 1 1 d D
H3X_4 H 0.6008(17) 0.1334(17) 0.1779(14) 0.043 Uiso 1 1 d D
H3Y_4 H 0.6533(19) 0.0550(13) 0.1708(13) 0.043 Uiso 1 1 d D
O4W_4 O 0.79552(16) 0.45949(14) 0.38227(13) 0.0535(5) Uani 1 1 d D
H4X_4 H 0.8643(12) 0.484(3) 0.376(2) 0.080 Uiso 1 1 d D
H4Y_4 H 0.7389(15) 0.430(2) 0.3169(11) 0.080 Uiso 1 1 d D
O5W_4 O 0.64650(13) 0.36583(12) 0.19203(10) 0.0341(3) Uani 1 1 d D
H5X_4 H 0.5992(18) 0.2958(11) 0.1740(16) 0.051 Uiso 1 1 d D
H5Y_4 H 0.645(2) 0.3670(18) 0.1332(11) 0.051 Uiso 1 1 d D
O6W_4 O 0.99044(17) 0.63889(13) 0.45013(13) 0.0542(5) Uani 1 1 d D
H6X_4 H 1.041(2) 0.670(2) 0.5158(10) 0.081 Uiso 1 1 d D
H6Y_4 H 0.976(3) 0.6906(17) 0.436(2) 0.081 Uiso 1 1 d D
O7W_4 O 0.92710(12) 0.77569(11) 0.39720(10) 0.0277(3) Uani 1 1 d D
H7X_4 H 0.9157(19) 0.8145(15) 0.4514(12) 0.042 Uiso 1 1 d D
H7Y_4 H 0.9703(18) 0.8215(14) 0.3819(16) 0.042 Uiso 1 1 d D
O8W_4 O 0.15905(15) 0.27160(13) 0.37257(12) 0.0398(4) Uani 1 1 d D
H8X_4 H 0.143(2) 0.2302(15) 0.4031(16) 0.060 Uiso 1 1 d D
H8Y_4 H 0.2070(19) 0.3423(9) 0.4205(14) 0.060 Uiso 1 1 d D
O9W_4 O 0.29525(19) 0.49089(16) 0.48174(16) 0.0671(6) Uani 1 1 d D
H9X_4 H 0.260(3) 0.502(3) 0.526(2) 0.101 Uiso 1 1 d D
H9Y_4 H 0.259(3) 0.506(3) 0.4325(19) 0.101 Uiso 1 1 d D
O10W_4 O 0.28415(16) 0.62081(16) 0.35642(17) 0.0663(6) Uani 1 1 d D
H10X_4 H 0.2219(18) 0.614(3) 0.374(2) 0.099 Uiso 1 1 d D
H10Y_4 H 0.255(2) 0.585(3) 0.2865(8) 0.099 Uiso 1 1 d D
O11W_4 O 0.0910(2) 0.52199(18) 0.35794(18) 0.0762(7) Uani 1 1 d D
H11X_4 H 0.043(3) 0.4501(10) 0.335(3) 0.114 Uiso 1 1 d D
H11Y_4 H 0.068(3) 0.567(2) 0.400(3) 0.114 Uiso 1 1 d D

loop_
_atom_site_aniso_label
_atom_site_aniso_U_11
_atom_site_aniso_U_22
_atom_site_aniso_U_33
_atom_site_aniso_U_23
_atom_site_aniso_U_13
_atom_site_aniso_U_12
F1_1 0.0128(5) 0.0189(5) 0.0182(5) 0.0029(4) 0.0020(4) 0.0055(4)
O1_1 0.0154(6) 0.0353(8) 0.0285(7) 0.0155(6) 0.0073(6) 0.0137(6)
O2_1 0.0155(6) 0.0380(8) 0.0292(7) 0.0094(6) 0.0129(6) 0.0122(6)
O3_1 0.0191(6) 0.0269(7) 0.0186(6) 0.0081(5) 0.0100(5) 0.0140(6)
N1_1 0.0114(6) 0.0170(7) 0.0135(6) 0.0062(5) 0.0054(5) 0.0072(6)
N2_1 0.0125(7) 0.0212(7) 0.0144(6) 0.0082(6) 0.0066(5) 0.0100(6)
N3_1 0.0128(7) 0.0234(8) 0.0248(8) 0.0113(6) 0.0099(6) 0.0116(6)
C13_1 0.0132(8) 0.0167(8) 0.0260(9) 0.0103(7) 0.0089(7) 0.0078(7)
C12_1 0.0121(8) 0.0180(8) 0.0194(8) 0.0105(7) 0.0078(7) 0.0085(7)
C4_1 0.0114(7) 0.0168(8) 0.0187(8) 0.0101(7) 0.0059(6) 0.0064(6)
C11_1 0.0131(8) 0.0161(8) 0.0141(7) 0.0087(6) 0.0053(6) 0.0072(6)
C15_1 0.0128(8) 0.0187(8) 0.0165(8) 0.0099(7) 0.0078(6) 0.0099(7)
C14_1 0.0144(8) 0.0175(8) 0.0193(8) 0.0112(7) 0.0092(7) 0.0095(7)
C1_1 0.0158(8) 0.0176(8) 0.0140(7) 0.0063(6) 0.0077(6) 0.0068(7)
C3_1 0.0178(9) 0.0214(9) 0.0197(8) 0.0070(7) 0.0060(7) 0.0062(7)
C2_1 0.0210(9) 0.0198(8) 0.0212(8) 0.0084(7) 0.0102(7) 0.0108(7)
C6_1 0.0146(8) 0.0180(8) 0.0139(7) 0.0073(6) 0.0069(6) 0.0082(7)
C17_1 0.0126(8) 0.0169(8) 0.0166(8) 0.0095(6) 0.0083(6) 0.0079(6)
C16_1 0.0117(8) 0.0159(8) 0.0143(7) 0.0066(6) 0.0031(6) 0.0048(6)
C5_1 0.0165(8) 0.0172(8) 0.0153(8) 0.0076(7) 0.0074(7) 0.0092(7)
C10_1 0.0139(8) 0.0249(9) 0.0173(8) 0.0069(7) 0.0075(7) 0.0109(7)
C9_1 0.0167(8) 0.0281(9) 0.0187(8) 0.0103(7) 0.0101(7) 0.0140(7)
C8_1 0.0116(8) 0.0248(9) 0.0198(8) 0.0078(7) 0.0052(7) 0.0088(7)
C7_1 0.0148(8) 0.0259(9) 0.0178(8) 0.0118(7) 0.0082(7) 0.0122(7)
F1_2 0.0217(5) 0.0199(5) 0.0306(6) 0.0137(5) 0.0126(5) 0.0134(4)
O1_2 0.0237(7) 0.0233(7) 0.0407(8) 0.0131(6) 0.0203(6) 0.0136(6)
O2_2 0.0159(6) 0.0244(7) 0.0386(8) 0.0165(6) 0.0134(6) 0.0109(5)
O3_2 0.0165(6) 0.0192(6) 0.0306(7) 0.0118(5) 0.0106(5) 0.0075(5)
N1_2 0.0137(7) 0.0158(7) 0.0178(7) 0.0073(6) 0.0075(6) 0.0069(6)
N2_2 0.0113(6) 0.0160(7) 0.0168(7) 0.0050(6) 0.0055(6) 0.0063(6)
N3_2 0.0130(7) 0.0215(7) 0.0216(7) 0.0103(6) 0.0084(6) 0.0093(6)
C13_2 0.0172(8) 0.0237(9) 0.0200(8) 0.0132(7) 0.0111(7) 0.0115(7)
C12_2 0.0146(8) 0.0207(8) 0.0157(8) 0.0092(7) 0.0072(7) 0.0087(7)
C14_2 0.0148(8) 0.0197(8) 0.0140(7) 0.0075(7) 0.0058(6) 0.0080(7)
C15_2 0.0139(8) 0.0182(8) 0.0131(7) 0.0072(6) 0.0054(6) 0.0074(7)
C11_2 0.0136(8) 0.0161(8) 0.0111(7) 0.0050(6) 0.0046(6) 0.0070(6)
C4_2 0.0171(8) 0.0188(8) 0.0164(8) 0.0083(7) 0.0083(7) 0.0100(7)
C1_2 0.0154(8) 0.0155(8) 0.0222(8) 0.0074(7) 0.0089(7) 0.0054(7)
C3_2 0.0257(10) 0.0221(9) 0.0340(10) 0.0167(8) 0.0153(8) 0.0124(8)
C2_2 0.0335(11) 0.0243(9) 0.0320(10) 0.0163(8) 0.0203(9) 0.0123(9)
C6_2 0.0133(8) 0.0178(8) 0.0154(8) 0.0077(7) 0.0061(6) 0.0062(7)
C17_2 0.0130(8) 0.0191(8) 0.0115(7) 0.0060(6) 0.0046(6) 0.0076(7)
C16_2 0.0190(8) 0.0154(8) 0.0156(8) 0.0073(6) 0.0057(7) 0.0098(7)
C5_2 0.0144(8) 0.0173(8) 0.0164(8) 0.0075(7) 0.0051(7) 0.0054(7)
C7_2 0.0140(8) 0.0189(8) 0.0183(8) 0.0036(7) 0.0059(7) 0.0058(7)
C8_2 0.0156(8) 0.0188(9) 0.0317(10) 0.0095(8) 0.0128(8) 0.0087(7)
C9_2 0.0136(8) 0.0191(8) 0.0165(8) 0.0067(7) 0.0044(7) 0.0045(7)
C10_2 0.0150(8) 0.0165(8) 0.0172(8) 0.0062(7) 0.0066(7) 0.0066(7)
F1_3 0.0212(5) 0.0314(6) 0.0248(5) 0.0191(5) 0.0164(5) 0.0148(5)
O1_3 0.0226(7) 0.0405(8) 0.0589(10) 0.0357(8) 0.0287(7) 0.0229(7)
O2_3 0.0219(7) 0.0340(8) 0.0391(8) 0.0230(7) 0.0175(6) 0.0208(6)
O3_3 0.0184(6) 0.0264(7) 0.0220(6) 0.0133(5) 0.0089(5) 0.0141(5)
N1_3 0.0115(6) 0.0179(7) 0.0162(7) 0.0090(6) 0.0073(6) 0.0073(6)
N2_3 0.0101(6) 0.0196(7) 0.0213(7) 0.0117(6) 0.0091(6) 0.0084(6)
N3_3 0.0119(7) 0.0278(8) 0.0255(8) 0.0118(7) 0.0096(6) 0.0109(6)
C13_3 0.0136(8) 0.0191(8) 0.0249(9) 0.0086(7) 0.0088(7) 0.0086(7)
C12_3 0.0103(7) 0.0143(8) 0.0198(8) 0.0065(7) 0.0059(6) 0.0062(6)
C14_3 0.0122(8) 0.0131(7) 0.0162(8) 0.0045(6) 0.0048(6) 0.0054(6)
C15_3 0.0113(7) 0.0127(7) 0.0155(7) 0.0048(6) 0.0049(6) 0.0056(6)
C11_3 0.0126(7) 0.0125(7) 0.0148(7) 0.0048(6) 0.0065(6) 0.0054(6)
C4_3 0.0118(8) 0.0153(8) 0.0184(8) 0.0063(6) 0.0086(7) 0.0057(6)
C1_3 0.0141(8) 0.0192(8) 0.0181(8) 0.0100(7) 0.0077(7) 0.0087(7)
C3_3 0.0200(9) 0.0251(9) 0.0202(8) 0.0123(7) 0.0105(7) 0.0103(8)
C2_3 0.0181(9) 0.0272(9) 0.0201(9) 0.0116(8) 0.0050(7) 0.0041(8)
C6_3 0.0119(7) 0.0164(8) 0.0156(8) 0.0075(6) 0.0057(6) 0.0072(6)
C17_3 0.0109(7) 0.0141(7) 0.0167(8) 0.0053(6) 0.0057(6) 0.0055(6)
C16_3 0.0143(8) 0.0176(8) 0.0179(8) 0.0090(7) 0.0109(7) 0.0070(7)
C5_3 0.0154(8) 0.0154(8) 0.0170(8) 0.0080(7) 0.0060(7) 0.0078(7)
C10_3 0.0134(8) 0.0251(9) 0.0245(9) 0.0152(7) 0.0102(7) 0.0112(7)
C9_3 0.0147(8) 0.0250(9) 0.0272(9) 0.0136(8) 0.0100(7) 0.0120(7)
C8_3 0.0167(9) 0.0360(11) 0.0427(11) 0.0266(10) 0.0184(9) 0.0139(8)
C7_3 0.0130(8) 0.0224(9) 0.0322(10) 0.0157(8) 0.0104(7) 0.0073(7)
O1W_4 0.0433(10) 0.0593(12) 0.0400(10) 0.0230(9) 0.0154(8) 0.0196(9)
O2W_4 0.0365(9) 0.0333(8) 0.0426(9) 0.0174(8) 0.0030(7) 0.0109(7)
O3W_4 0.0352(8) 0.0315(8) 0.0215(7) 0.0119(6) 0.0091(6) 0.0206(7)
O4W_4 0.0529(11) 0.0395(10) 0.0437(10) 0.0120(8) -0.0001(9) 0.0186(9)
O5W_4 0.0423(9) 0.0283(8) 0.0241(7) 0.0103(6) 0.0109(7) 0.0112(7)
O6W_4 0.0653(13) 0.0306(9) 0.0379(9) 0.0096(8) -0.0054(9) 0.0188(9)
O7W_4 0.0284(8) 0.0227(7) 0.0241(7) 0.0094(6) 0.0078(6) 0.0064(6)
O8W_4 0.0535(11) 0.0363(9) 0.0380(9) 0.0187(7) 0.0257(8) 0.0226(8)
O9W_4 0.0819(16) 0.0476(11) 0.0550(12) 0.0224(10) 0.0093(11) 0.0280(11)
O10W_4 0.0449(11) 0.0443(11) 0.0717(14) 0.0032(10) 0.0135(10) 0.0133(10)
O11W_4 0.0924(18) 0.0580(13) 0.0737(15) 0.0255(12) 0.0546(14) 0.0152(13)

loop_
_atom_type_symbol
_atom_type_description
_atom_type_scat_dispersion_real
_atom_type_scat_dispersion_imag
_atom_type_scat_source
C C 0.0033 0.0016 'International Tables Vol C Tables 4.2.6.8 and 6.1.1.4'
H H 0.0000 0.0000 'International Tables Vol C Tables 4.2.6.8 and 6.1.1.4'
N N 0.0061 0.0033 'International Tables Vol C Tables 4.2.6.8 and 6.1.1.4'
O O 0.0106 0.0060 'International Tables Vol C Tables 4.2.6.8 and 6.1.1.4'
F F 0.0171 0.0103 'International Tables Vol C Tables 4.2.6.8 and 6.1.1.4'

loop_
_geom_angle_atom_site_label_1
_geom_angle_atom_site_label_2
_geom_angle_atom_site_label_3
_geom_angle
C4_1 N1_1 C11_1 119.10(14)
C4_1 N1_1 C1_1 120.94(14)
C11_1 N1_1 C1_1 119.91(13)
C17_1 N2_1 C7_1 116.86(13)
C17_1 N2_1 C10_1 115.02(13)
C7_1 N2_1 C10_1 111.34(13)
C9_1 N3_1 C8_1 109.83(14)
C9_1 N3_1 H3M_1 108.6(13)
C8_1 N3_1 H3M_1 109.2(13)
C9_1 N3_1 H3N_1 110.5(13)
C8_1 N3_1 H3N_1 109.4(13)
H3M_1 N3_1 H3N_1 109.4(12)
O2_1 C13_1 O1_1 125.05(16)
O2_1 C13_1 C12_1 118.25(15)
O1_1 C13_1 C12_1 116.67(15)
C4_1 C12_1 C14_1 120.04(15)
C4_1 C12_1 C13_1 116.06(15)
C14_1 C12_1 C13_1 123.90(15)
N1_1 C4_1 C12_1 124.82(15)
N1_1 C4_1 H4_1 117.6
C12_1 C4_1 H4_1 117.6
N1_1 C11_1 C15_1 119.57(15)
N1_1 C11_1 C6_1 119.35(15)
C15_1 C11_1 C6_1 121.09(15)
C11_1 C15_1 C5_1 117.52(15)
C11_1 C15_1 C14_1 121.70(15)
C5_1 C15_1 C14_1 120.72(15)
O3_1 C14_1 C12_1 124.99(15)
O3_1 C14_1 C15_1 120.41(15)
C12_1 C14_1 C15_1 114.58(14)
N1_1 C1_1 C3_1 118.94(14)
N1_1 C1_1 C2_1 119.53(15)
C3_1 C1_1 C2_1 60.30(12)
N1_1 C1_1 H1_1 115.6
C3_1 C1_1 H1_1 115.6
C2_1 C1_1 H1_1 115.6
C1_1 C3_1 C2_1 60.16(12)
C1_1 C3_1 H3A_1 117.8
C2_1 C3_1 H3A_1 117.8
C1_1 C3_1 H3B_1 117.8
C2_1 C3_1 H3B_1 117.8
H3A_1 C3_1 H3B_1 114.9
C1_1 C2_1 C3_1 59.54(12)
C1_1 C2_1 H2A_1 117.8
C3_1 C2_1 H2A_1 117.8
C1_1 C2_1 H2B_1 117.8
C3_1 C2_1 H2B_1 117.8
H2A_1 C2_1 H2B_1 115.0
C17_1 C6_1 C11_1 121.72(15)
C17_1 C6_1 H6_1 119.1
C11_1 C6_1 H6_1 119.1
C6_1 C17_1 N2_1 121.91(15)
C6_1 C17_1 C16_1 115.57(15)
N2_1 C17_1 C16_1 122.42(14)
C5_1 C16_1 F1_1 117.82(15)
C5_1 C16_1 C17_1 123.81(15)
F1_1 C16_1 C17_1 118.30(14)
C16_1 C5_1 C15_1 119.97(15)
C16_1 C5_1 H5_1 120.0
C15_1 C5_1 H5_1 120.0
N2_1 C10_1 C9_1 111.44(14)
N2_1 C10_1 H10A_1 109.3
C9_1 C10_1 H10A_1 109.3
N2_1 C10_1 H10B_1 109.3
C9_1 C10_1 H10B_1 109.3
H10A_1 C10_1 H10B_1 108.0
N3_1 C9_1 C10_1 111.41(14)
N3_1 C9_1 H9A_1 109.3
C10_1 C9_1 H9A_1 109.3
N3_1 C9_1 H9B_1 109.3
C10_1 C9_1 H9B_1 109.3
H9A_1 C9_1 H9B_1 108.0
N3_1 C8_1 C7_1 110.26(14)
N3_1 C8_1 H8A_1 109.6
C7_1 C8_1 H8A_1 109.6
N3_1 C8_1 H8B_1 109.6
C7_1 C8_1 H8B_1 109.6
H8A_1 C8_1 H8B_1 108.1
N2_1 C7_1 C8_1 111.08(14)
N2_1 C7_1 H7A_1 109.4
C8_1 C7_1 H7A_1 109.4
N2_1 C7_1 H7B_1 109.4
C8_1 C7_1 H7B_1 109.4
H7A_1 C7_1 H7B_1 108.0
C4_2 N1_2 C11_2 119.35(14)
C4_2 N1_2 C1_2 121.09(14)
C11_2 N1_2 C1_2 119.49(14)
C17_2 N2_2 C10_2 115.89(14)
C17_2 N2_2 C7_2 114.67(13)
C10_2 N2_2 C7_2 109.88(13)
C8_2 N3_2 C9_2 111.34(13)
C8_2 N3_2 H3M_2 108.6(13)
C9_2 N3_2 H3M_2 112.6(13)
C8_2 N3_2 H3N_2 107.2(13)
C9_2 N3_2 H3N_2 108.4(12)
H3M_2 N3_2 H3N_2 108.5(12)
O1_2 C13_2 O2_2 123.40(16)
O1_2 C13_2 C12_2 117.83(15)
O2_2 C13_2 C12_2 118.76(15)
C4_2 C12_2 C14_2 119.55(15)
C4_2 C12_2 C13_2 115.83(15)
C14_2 C12_2 C13_2 124.58(15)
O3_2 C14_2 C12_2 125.44(16)
O3_2 C14_2 C15_2 120.13(15)
C12_2 C14_2 C15_2 114.42(15)
C11_2 C15_2 C5_2 117.68(15)
C11_2 C15_2 C14_2 122.23(15)
C5_2 C15_2 C14_2 120.07(15)
N1_2 C11_2 C15_2 119.02(15)
N1_2 C11_2 C6_2 119.68(15)
C15_2 C11_2 C6_2 121.30(15)
N1_2 C4_2 C12_2 125.25(16)
N1_2 C4_2 H4_2 117.4
C12_2 C4_2 H4_2 117.4
N1_2 C1_2 C3_2 118.79(15)
N1_2 C1_2 C2_2 117.95(15)
C3_2 C1_2 C2_2 60.34(13)
N1_2 C1_2 H1_2 116.1
C3_2 C1_2 H1_2 116.1
C2_2 C1_2 H1_2 116.1
C1_2 C3_2 C2_2 60.11(12)
C1_2 C3_2 H3A_2 117.8
C2_2 C3_2 H3A_2 117.8
C1_2 C3_2 H3B_2 117.8
C2_2 C3_2 H3B_2 117.8
H3A_2 C3_2 H3B_2 114.9
C1_2 C2_2 C3_2 59.55(12)
C1_2 C2_2 H2A_2 117.8
C3_2 C2_2 H2A_2 117.8
C1_2 C2_2 H2B_2 117.8
C3_2 C2_2 H2B_2 117.8
H2A_2 C2_2 H2B_2 115.0
C17_2 C6_2 C11_2 120.91(16)
C17_2 C6_2 H6_2 119.5
C11_2 C6_2 H6_2 119.5
C6_2 C17_2 N2_2 123.50(15)
C6_2 C17_2 C16_2 116.28(15)
N2_2 C17_2 C16_2 120.15(15)
C5_2 C16_2 F1_2 118.51(15)
C5_2 C16_2 C17_2 123.96(16)
F1_2 C16_2 C17_2 117.50(15)
C16_2 C5_2 C15_2 119.63(16)
C16_2 C5_2 H5_2 120.2
C15_2 C5_2 H5_2 120.2
N2_2 C7_2 C8_2 110.38(14)
N2_2 C7_2 H7A_2 109.6
C8_2 C7_2 H7A_2 109.6
N2_2 C7_2 H7B_2 109.6
C8_2 C7_2 H7B_2 109.6
H7A_2 C7_2 H7B_2 108.1
N3_2 C8_2 C7_2 110.49(14)
N3_2 C8_2 H8A_2 109.6
C7_2 C8_2 H8A_2 109.6
N3_2 C8_2 H8B_2 109.6
C7_2 C8_2 H8B_2 109.6
H8A_2 C8_2 H8B_2 108.1
N3_2 C9_2 C10_2 112.05(13)
N3_2 C9_2 H9A_2 109.2
C10_2 C9_2 H9A_2 109.2
N3_2 C9_2 H9B_2 109.2
C10_2 C9_2 H9B_2 109.2
H9A_2 C9_2 H9B_2 107.9
N2_2 C10_2 C9_2 110.09(14)
N2_2 C10_2 H10A_2 109.6
C9_2 C10_2 H10A_2 109.6
N2_2 C10_2 H10B_2 109.6
C9_2 C10_2 H10B_2 109.6
H10A_2 C10_2 H10B_2 108.2
C4_3 N1_3 C11_3 119.59(14)
C4_3 N1_3 C1_3 121.76(14)
C11_3 N1_3 C1_3 118.65(13)
C17_3 N2_3 C10_3 116.67(13)
C17_3 N2_3 C7_3 115.60(14)
C10_3 N2_3 C7_3 111.45(14)
C8_3 N3_3 C9_3 110.30(14)
C8_3 N3_3 H3M_3 112.7(13)
C9_3 N3_3 H3M_3 106.7(13)
C8_3 N3_3 H3N_3 108.9(13)
C9_3 N3_3 H3N_3 111.1(13)
H3M_3 N3_3 H3N_3 107.1(12)
O2_3 C13_3 O1_3 124.25(16)
O2_3 C13_3 C12_3 119.28(16)
O1_3 C13_3 C12_3 116.39(16)
C4_3 C12_3 C14_3 119.62(15)
C4_3 C12_3 C13_3 117.88(15)
C14_3 C12_3 C13_3 122.49(15)
O3_3 C14_3 C12_3 124.59(15)
O3_3 C14_3 C15_3 120.40(15)
C12_3 C14_3 C15_3 115.01(15)
C11_3 C15_3 C5_3 118.20(15)
C11_3 C15_3 C14_3 122.33(15)
C5_3 C15_3 C14_3 119.47(15)
N1_3 C11_3 C15_3 118.61(15)
N1_3 C11_3 C6_3 120.34(15)
C15_3 C11_3 C6_3 121.05(15)
N1_3 C4_3 C12_3 124.73(16)
N1_3 C4_3 H4_3 117.6
C12_3 C4_3 H4_3 117.6
N1_3 C1_3 C3_3 120.48(15)
N1_3 C1_3 C2_3 118.28(15)
C3_3 C1_3 C2_3 60.17(12)
N1_3 C1_3 H1_3 115.5
C3_3 C1_3 H1_3 115.5
C2_3 C1_3 H1_3 115.5
C1_3 C3_3 C2_3 60.22(12)
C1_3 C3_3 H3A_3 117.7
C2_3 C3_3 H3A_3 117.7
C1_3 C3_3 H3B_3 117.7
C2_3 C3_3 H3B_3 117.7
H3A_3 C3_3 H3B_3 114.9
C3_3 C2_3 C1_3 59.62(12)
C3_3 C2_3 H2A_3 117.8
C1_3 C2_3 H2A_3 117.8
C3_3 C2_3 H2B_3 117.8
C1_3 C2_3 H2B_3 117.8
H2A_3 C2_3 H2B_3 114.9
C17_3 C6_3 C11_3 120.64(15)
C17_3 C6_3 H6_3 119.7
C11_3 C6_3 H6_3 119.7
C6_3 C17_3 N2_3 123.65(15)
C6_3 C17_3 C16_3 116.80(15)
N2_3 C17_3 C16_3 119.47(15)
C5_3 C16_3 F1_3 118.11(15)
C5_3 C16_3 C17_3 123.66(15)
F1_3 C16_3 C17_3 118.18(14)
C16_3 C5_3 C15_3 119.63(16)
C16_3 C5_3 H5_3 120.2
C15_3 C5_3 H5_3 120.2
N2_3 C10_3 C9_3 109.72(14)
N2_3 C10_3 H10A_3 109.7
C9_3 C10_3 H10A_3 109.7
N2_3 C10_3 H10B_3 109.7
C9_3 C10_3 H10B_3 109.7
H10A_3 C10_3 H10B_3 108.2
N3_3 C9_3 C10_3 110.93(15)
N3_3 C9_3 H9A_3 109.5
C10_3 C9_3 H9A_3 109.5
N3_3 C9_3 H9B_3 109.5
C10_3 C9_3 H9B_3 109.5
H9A_3 C9_3 H9B_3 108.0
N3_3 C8_3 C7_3 109.81(15)
N3_3 C8_3 H8A_3 109.7
C7_3 C8_3 H8A_3 109.7
N3_3 C8_3 H8B_3 109.7
C7_3 C8_3 H8B_3 109.7
H8A_3 C8_3 H8B_3 108.2
N2_3 C7_3 C8_3 109.37(15)
N2_3 C7_3 H7A_3 109.8
C8_3 C7_3 H7A_3 109.8
N2_3 C7_3 H7B_3 109.8
C8_3 C7_3 H7B_3 109.8
H7A_3 C7_3 H7B_3 108.2
H1X_4 O1W_4 H1Y_4 103.0(12)
H2X_4 O2W_4 H2Y_4 109.3(14)
H3X_4 O3W_4 H3Y_4 109.2(13)
H4X_4 O4W_4 H4Y_4 103.8(13)
H5X_4 O5W_4 H5Y_4 107.3(13)
H6X_4 O6W_4 H6Y_4 110.4(14)
H7X_4 O7W_4 H7Y_4 109.9(13)
H8X_4 O8W_4 H8Y_4 110.0(14)
H9X_4 O9W_4 H9Y_4 106(4)
H10X_4 O10W_4 H10Y_4 107.7(14)
H11X_4 O11W_4 H11Y_4 108(4)

loop_
_geom_bond_atom_site_label_1
_geom_bond_atom_site_label_2
_geom_bond_distance
F1_1 C16_1 1.3635(19)
O1_1 C13_1 1.265(2)
O2_1 C13_1 1.252(2)
O3_1 C14_1 1.258(2)
N1_1 C4_1 1.347(2)
N1_1 C11_1 1.391(2)
N1_1 C1_1 1.458(2)
N2_1 C17_1 1.399(2)
N2_1 C7_1 1.474(2)
N2_1 C10_1 1.476(2)
N3_1 C9_1 1.482(2)
N3_1 C8_1 1.488(2)
N3_1 H3M_1 0.947(9)
N3_1 H3N_1 0.952(9)
C13_1 C12_1 1.510(2)
C12_1 C4_1 1.369(2)
C12_1 C14_1 1.437(2)
C4_1 H4_1 0.9500
C11_1 C15_1 1.402(2)
C11_1 C6_1 1.404(2)
C15_1 C5_1 1.411(2)
C15_1 C14_1 1.471(2)
C1_1 C3_1 1.496(2)
C1_1 C2_1 1.505(2)
C1_1 H1_1 1.0000
C3_1 C2_1 1.507(3)
C3_1 H3A_1 0.9900
C3_1 H3B_1 0.9900
C2_1 H2A_1 0.9900
C2_1 H2B_1 0.9900
C6_1 C17_1 1.387(2)
C6_1 H6_1 0.9500
C17_1 C16_1 1.420(2)
C16_1 C5_1 1.361(2)
C5_1 H5_1 0.9500
C10_1 C9_1 1.512(2)
C10_1 H10A_1 0.9900
C10_1 H10B_1 0.9900
C9_1 H9A_1 0.9900
C9_1 H9B_1 0.9900
C8_1 C7_1 1.512(2)
C8_1 H8A_1 0.9900
C8_1 H8B_1 0.9900
C7_1 H7A_1 0.9900
C7_1 H7B_1 0.9900
F1_2 C16_2 1.3657(19)
O1_2 C13_2 1.261(2)
O2_2 C13_2 1.261(2)
O3_2 C14_2 1.249(2)
N1_2 C4_2 1.349(2)
N1_2 C11_2 1.395(2)
N1_2 C1_2 1.461(2)
N2_2 C17_2 1.408(2)
N2_2 C10_2 1.468(2)
N2_2 C7_2 1.478(2)
N3_2 C8_2 1.488(2)
N3_2 C9_2 1.490(2)
N3_2 H3M_2 0.955(9)
N3_2 H3N_2 0.953(9)
C13_2 C12_2 1.511(2)
C12_2 C4_2 1.370(2)
C12_2 C14_2 1.446(2)
C14_2 C15_2 1.478(2)
C15_2 C11_2 1.401(2)
C15_2 C5_2 1.407(2)
C11_2 C6_2 1.407(2)
C4_2 H4_2 0.9500
C1_2 C3_2 1.495(3)
C1_2 C2_2 1.503(3)
C1_2 H1_2 1.0000
C3_2 C2_2 1.506(3)
C3_2 H3A_2 0.9900
C3_2 H3B_2 0.9900
C2_2 H2A_2 0.9900
C2_2 H2B_2 0.9900
C6_2 C17_2 1.384(2)
C6_2 H6_2 0.9500
C17_2 C16_2 1.410(2)
C16_2 C5_2 1.360(2)
C5_2 H5_2 0.9500
C7_2 C8_2 1.515(2)
C7_2 H7A_2 0.9900
C7_2 H7B_2 0.9900
C8_2 H8A_2 0.9900
C8_2 H8B_2 0.9900
C9_2 C10_2 1.513(2)
C9_2 H9A_2 0.9900
C9_2 H9B_2 0.9900
C10_2 H10A_2 0.9900
C10_2 H10B_2 0.9900
F1_3 C16_3 1.3601(19)
O1_3 C13_3 1.274(2)
O2_3 C13_3 1.244(2)
O3_3 C14_3 1.255(2)
N1_3 C4_3 1.349(2)
N1_3 C11_3 1.398(2)
N1_3 C1_3 1.459(2)
N2_3 C17_3 1.402(2)
N2_3 C10_3 1.464(2)
N2_3 C7_3 1.476(2)
N3_3 C8_3 1.485(3)
N3_3 C9_3 1.488(2)
N3_3 H3M_3 0.961(9)
N3_3 H3N_3 0.956(9)
C13_3 C12_3 1.507(2)
C12_3 C4_3 1.374(2)
C12_3 C14_3 1.433(2)
C14_3 C15_3 1.465(2)
C15_3 C11_3 1.403(2)
C15_3 C5_3 1.406(2)
C11_3 C6_3 1.408(2)
C4_3 H4_3 0.9500
C1_3 C3_3 1.495(2)
C1_3 C2_3 1.504(2)
C1_3 H1_3 1.0000
C3_3 C2_3 1.503(3)
C3_3 H3A_3 0.9900
C3_3 H3B_3 0.9900
C2_3 H2A_3 0.9900
C2_3 H2B_3 0.9900
C6_3 C17_3 1.387(2)
C6_3 H6_3 0.9500
C17_3 C16_3 1.412(2)
C16_3 C5_3 1.359(2)
C5_3 H5_3 0.9500
C10_3 C9_3 1.517(2)
C10_3 H10A_3 0.9900
C10_3 H10B_3 0.9900
C9_3 H9A_3 0.9900
C9_3 H9B_3 0.9900
C8_3 C7_3 1.511(3)
C8_3 H8A_3 0.9900
C8_3 H8B_3 0.9900
C7_3 H7A_3 0.9900
C7_3 H7B_3 0.9900
O1W_4 H1X_4 0.983(10)
O1W_4 H1Y_4 0.988(10)
O2W_4 H2X_4 0.949(9)
O2W_4 H2Y_4 0.950(9)
O3W_4 H3X_4 0.950(9)
O3W_4 H3Y_4 0.937(9)
O4W_4 H4X_4 0.973(10)
O4W_4 H4Y_4 0.969(10)
O5W_4 H5X_4 0.956(9)
O5W_4 H5Y_4 0.955(9)
O6W_4 H6X_4 0.942(10)
O6W_4 H6Y_4 0.945(10)
O7W_4 H7X_4 0.944(9)
O7W_4 H7Y_4 0.936(9)
O8W_4 H8X_4 0.947(9)
O8W_4 H8Y_4 0.947(10)
O9W_4 H9X_4 0.971(10)
O9W_4 H9Y_4 0.954(10)
O10W_4 H10X_4 0.970(10)
O10W_4 H10Y_4 0.959(10)
O11W_4 H11X_4 0.958(10)
O11W_4 H11Y_4 0.956(10)

loop_
_geom_hbond_atom_site_label_D
_geom_hbond_atom_site_label_H
_geom_hbond_atom_site_label_A
_geom_hbond_distance_DH
_geom_hbond_distance_HA
_geom_hbond_distance_DA
_geom_hbond_angle_DHA
_geom_hbond_site_symmetry_A
N3_1 H3M_1 O2_1 0.947(9) 1.763(10) 2.6922(19) 166.5(19) 1_655
N3_1 H3N_1 O2_3 0.952(9) 2.066(11) 2.946(2) 152.9(17) 2_767
N3_1 H3N_1 O3_3 0.952(9) 2.152(18) 2.800(2) 124.1(14) 2_767
N3_2 H3M_2 O3_1 0.955(9) 1.838(10) 2.785(2) 171.0(19) 1_544
N3_2 H3N_2 O2_2 0.953(9) 1.750(9) 2.6995(19) 174.5(18) 1_655
N3_3 H3M_3 O1_3 0.961(9) 1.678(10) 2.636(2) 174(2) 1_455
N3_3 H3M_3 O2_3 0.961(9) 2.615(18) 3.295(2) 128.1(17) 1_455
N3_3 H3N_3 O3_2 0.956(9) 1.992(13) 2.882(2) 154.0(19) 2_556
O1W_4 H1X_4 O2W_4 0.983(10) 1.818(10) 2.798(3) 175(3) .
O1W_4 H1Y_4 O8W_4 0.988(10) 1.779(10) 2.766(3) 175(3) 1_655
O2W_4 H2X_4 O4W_4 0.949(9) 1.866(11) 2.809(3) 172(2) .
O2W_4 H2Y_4 O3W_4 0.950(9) 1.792(10) 2.742(2) 177(3) .
O3W_4 H3X_4 O1_1 0.950(9) 1.831(10) 2.7792(19) 175(2) 2_666
O3W_4 H3Y_4 O2_1 0.937(9) 2.096(16) 2.911(2) 144.6(19) 1_544
O3W_4 H3Y_4 O3_1 0.937(9) 2.270(17) 3.0041(19) 134.8(19) 1_544
O4W_4 H4X_4 O6W_4 0.973(10) 2.11(3) 2.820(3) 128(3) .
O4W_4 H4Y_4 O5W_4 0.969(10) 1.769(11) 2.731(2) 172(3) .
O5W_4 H5X_4 O1_1 0.956(9) 1.800(12) 2.735(2) 165(2) 2_666
O5W_4 H5Y_4 O3_3 0.955(9) 1.782(11) 2.7299(19) 172(2) 1_554
O6W_4 H6X_4 O2W_4 0.942(10) 1.910(11) 2.838(2) 168(3) 2_766
O6W_4 H6Y_4 O7W_4 0.945(10) 1.830(10) 2.768(2) 171(3) .
O7W_4 H7X_4 O1_2 0.944(9) 1.877(9) 2.815(2) 173(2) 2_666
O7W_4 H7Y_4 O2_2 0.936(9) 1.990(14) 2.8645(19) 155(2) 1_665
O8W_4 H8X_4 O1_2 0.947(9) 1.879(10) 2.808(2) 166(2) .
O8W_4 H8Y_4 O9W_4 0.947(10) 1.916(11) 2.832(3) 162(2) .
O9W_4 H9X_4 O4W_4 0.971(10) 1.838(11) 2.804(3) 173(4) 2_666
O9W_4 H9Y_4 O11W_4 0.954(10) 2.44(2) 3.255(4) 143(2) .
O9W_4 H9Y_4 O10W_4 0.954(10) 2.47(2) 3.303(3) 145(3) .
O10W_4 H10X_4 O11W_4 0.970(10) 1.84(2) 2.693(3) 145(3) .
O10W_4 H10Y_4 O1_3 0.959(10) 2.06(2) 2.950(3) 153(3) 2_666
O11W_4 H11X_4 O1W_4 0.958(10) 1.825(13) 2.748(3) 161(3) 1_455
O11W_4 H11Y_4 O6W_4 0.956(10) 1.875(15) 2.808(3) 165(4) 1_455

loop_
_geom_torsion_atom_site_label_1
_geom_torsion_atom_site_label_2
_geom_torsion_atom_site_label_3
_geom_torsion_atom_site_label_4
_geom_torsion
O2_1 C13_1 C12_1 C4_1 157.67(17)
O1_1 C13_1 C12_1 C4_1 -20.4(2)
O2_1 C13_1 C12_1 C14_1 -21.3(3)
O1_1 C13_1 C12_1 C14_1 160.65(17)
C11_1 N1_1 C4_1 C12_1 -4.6(2)
C1_1 N1_1 C4_1 C12_1 177.88(16)
C14_1 C12_1 C4_1 N1_1 2.8(3)
C13_1 C12_1 C4_1 N1_1 -176.23(15)
C4_1 N1_1 C11_1 C15_1 2.0(2)
C1_1 N1_1 C11_1 C15_1 179.57(15)
C4_1 N1_1 C11_1 C6_1 -178.42(15)
C1_1 N1_1 C11_1 C6_1 -0.8(2)
N1_1 C11_1 C15_1 C5_1 -175.10(15)
C6_1 C11_1 C15_1 C5_1 5.3(2)
N1_1 C11_1 C15_1 C14_1 2.1(2)
C6_1 C11_1 C15_1 C14_1 -177.51(16)
C4_1 C12_1 C14_1 O3_1 179.70(16)
C13_1 C12_1 C14_1 O3_1 -1.4(3)
C4_1 C12_1 C14_1 C15_1 1.3(2)
C13_1 C12_1 C14_1 C15_1 -179.74(15)
C11_1 C15_1 C14_1 O3_1 177.91(16)
C5_1 C15_1 C14_1 O3_1 -5.0(2)
C11_1 C15_1 C14_1 C12_1 -3.6(2)
C5_1 C15_1 C14_1 C12_1 173.46(16)
C4_1 N1_1 C1_1 C3_1 -42.6(2)
C11_1 N1_1 C1_1 C3_1 139.86(16)
C4_1 N1_1 C1_1 C2_1 -112.88(18)
C11_1 N1_1 C1_1 C2_1 69.6(2)
N1_1 C1_1 C3_1 C2_1 -109.45(17)
N1_1 C1_1 C2_1 C3_1 108.49(17)
N1_1 C11_1 C6_1 C17_1 176.30(15)
C15_1 C11_1 C6_1 C17_1 -4.1(3)
C11_1 C6_1 C17_1 N2_1 -177.42(15)
C11_1 C6_1 C17_1 C16_1 -1.0(2)
C7_1 N2_1 C17_1 C6_1 -136.25(17)
C10_1 N2_1 C17_1 C6_1 -2.9(2)
C7_1 N2_1 C17_1 C16_1 47.6(2)
C10_1 N2_1 C17_1 C16_1 -179.06(16)
C6_1 C17_1 C16_1 C5_1 5.1(3)
N2_1 C17_1 C16_1 C5_1 -178.53(16)
C6_1 C17_1 C16_1 F1_1 -171.80(15)
N2_1 C17_1 C16_1 F1_1 4.6(2)
F1_1 C16_1 C5_1 C15_1 172.99(15)
C17_1 C16_1 C5_1 C15_1 -3.9(3)
C11_1 C15_1 C5_1 C16_1 -1.4(2)
C14_1 C15_1 C5_1 C16_1 -178.63(16)
C17_1 N2_1 C10_1 C9_1 169.98(15)
C7_1 N2_1 C10_1 C9_1 -54.15(19)
C8_1 N3_1 C9_1 C10_1 -56.83(19)
N2_1 C10_1 C9_1 N3_1 55.0(2)
C9_1 N3_1 C8_1 C7_1 58.04(19)
C17_1 N2_1 C7_1 C8_1 -169.19(15)
C10_1 N2_1 C7_1 C8_1 55.82(19)
N3_1 C8_1 C7_1 N2_1 -57.9(2)
O1_2 C13_2 C12_2 C4_2 -11.9(2)
O2_2 C13_2 C12_2 C4_2 166.84(16)
O1_2 C13_2 C12_2 C14_2 170.32(16)
O2_2 C13_2 C12_2 C14_2 -10.9(3)
C4_2 C12_2 C14_2 O3_2 180.00(16)
C13_2 C12_2 C14_2 O3_2 -2.3(3)
C4_2 C12_2 C14_2 C15_2 1.4(2)
C13_2 C12_2 C14_2 C15_2 179.07(15)
O3_2 C14_2 C15_2 C11_2 177.82(15)
C12_2 C14_2 C15_2 C11_2 -3.5(2)
O3_2 C14_2 C15_2 C5_2 -3.5(2)
C12_2 C14_2 C15_2 C5_2 175.15(15)
C4_2 N1_2 C11_2 C15_2 2.1(2)
C1_2 N1_2 C11_2 C15_2 178.95(15)
C4_2 N1_2 C11_2 C6_2 -178.55(15)
C1_2 N1_2 C11_2 C6_2 -1.7(2)
C5_2 C15_2 C11_2 N1_2 -176.83(15)
C14_2 C15_2 C11_2 N1_2 1.8(2)
C5_2 C15_2 C11_2 C6_2 3.8(2)
C14_2 C15_2 C11_2 C6_2 -177.52(15)
C11_2 N1_2 C4_2 C12_2 -4.4(3)
C1_2 N1_2 C4_2 C12_2 178.76(16)
C14_2 C12_2 C4_2 N1_2 2.5(3)
C13_2 C12_2 C4_2 N1_2 -175.34(15)
C4_2 N1_2 C1_2 C3_2 -38.6(2)
C11_2 N1_2 C1_2 C3_2 144.54(16)
C4_2 N1_2 C1_2 C2_2 -108.28(19)
C11_2 N1_2 C1_2 C2_2 74.9(2)
N1_2 C1_2 C3_2 C2_2 -107.61(18)
N1_2 C1_2 C2_2 C3_2 108.98(18)
N1_2 C11_2 C6_2 C17_2 178.62(15)
C15_2 C11_2 C6_2 C17_2 -2.0(2)
C11_2 C6_2 C17_2 N2_2 -179.43(15)
C11_2 C6_2 C17_2 C16_2 -2.4(2)
C10_2 N2_2 C17_2 C6_2 7.7(2)
C7_2 N2_2 C17_2 C6_2 -122.02(18)
C10_2 N2_2 C17_2 C16_2 -169.28(15)
C7_2 N2_2 C17_2 C16_2 61.0(2)
C6_2 C17_2 C16_2 C5_2 5.2(2)
N2_2 C17_2 C16_2 C5_2 -177.62(15)
C6_2 C17_2 C16_2 F1_2 -172.66(14)
N2_2 C17_2 C16_2 F1_2 4.5(2)
F1_2 C16_2 C5_2 C15_2 174.37(15)
C17_2 C16_2 C5_2 C15_2 -3.5(3)
C11_2 C15_2 C5_2 C16_2 -1.1(2)
C14_2 C15_2 C5_2 C16_2 -179.84(15)
C17_2 N2_2 C7_2 C8_2 -166.33(15)
C10_2 N2_2 C7_2 C8_2 61.06(18)
C9_2 N3_2 C8_2 C7_2 53.4(2)
N2_2 C7_2 C8_2 N3_2 -57.7(2)
C8_2 N3_2 C9_2 C10_2 -52.85(19)
C17_2 N2_2 C10_2 C9_2 168.54(14)
C7_2 N2_2 C10_2 C9_2 -59.48(18)
N3_2 C9_2 C10_2 N2_2 55.77(19)
O2_3 C13_3 C12_3 C4_3 -158.06(17)
O1_3 C13_3 C12_3 C4_3 18.9(2)
O2_3 C13_3 C12_3 C14_3 20.4(3)
O1_3 C13_3 C12_3 C14_3 -162.69(17)
C4_3 C12_3 C14_3 O3_3 -176.07(16)
C13_3 C12_3 C14_3 O3_3 5.5(3)
C4_3 C12_3 C14_3 C15_3 3.6(2)
C13_3 C12_3 C14_3 C15_3 -174.83(15)
O3_3 C14_3 C15_3 C11_3 178.09(15)
C12_3 C14_3 C15_3 C11_3 -1.6(2)
O3_3 C14_3 C15_3 C5_3 -1.2(2)
C12_3 C14_3 C15_3 C5_3 179.10(15)
C4_3 N1_3 C11_3 C15_3 -0.3(2)
C1_3 N1_3 C11_3 C15_3 -179.39(14)
C4_3 N1_3 C11_3 C6_3 -179.67(15)
C1_3 N1_3 C11_3 C6_3 1.3(2)
C5_3 C15_3 C11_3 N1_3 179.32(14)
C14_3 C15_3 C11_3 N1_3 0.0(2)
C5_3 C15_3 C11_3 C6_3 -1.4(2)
C14_3 C15_3 C11_3 C6_3 179.29(15)
C11_3 N1_3 C4_3 C12_3 2.6(2)
C1_3 N1_3 C4_3 C12_3 -178.39(15)
C14_3 C12_3 C4_3 N1_3 -4.3(3)
C13_3 C12_3 C4_3 N1_3 174.15(15)
C4_3 N1_3 C1_3 C3_3 33.7(2)
C11_3 N1_3 C1_3 C3_3 -147.28(15)
C4_3 N1_3 C1_3 C2_3 103.89(19)
C11_3 N1_3 C1_3 C2_3 -77.1(2)
N1_3 C1_3 C3_3 C2_3 107.23(18)
N1_3 C1_3 C2_3 C3_3 -110.82(17)
N1_3 C11_3 C6_3 C17_3 -179.52(15)
C15_3 C11_3 C6_3 C17_3 1.2(2)
C11_3 C6_3 C17_3 N2_3 177.22(15)
C11_3 C6_3 C17_3 C16_3 0.3(2)
C10_3 N2_3 C17_3 C6_3 -10.8(2)
C7_3 N2_3 C17_3 C6_3 123.20(18)
C10_3 N2_3 C17_3 C16_3 166.04(15)
C7_3 N2_3 C17_3 C16_3 -60.0(2)
C6_3 C17_3 C16_3 C5_3 -1.7(2)
N2_3 C17_3 C16_3 C5_3 -178.75(16)
C6_3 C17_3 C16_3 F1_3 175.68(14)
N2_3 C17_3 C16_3 F1_3 -1.4(2)
F1_3 C16_3 C5_3 C15_3 -175.86(15)
C17_3 C16_3 C5_3 C15_3 1.5(3)
C11_3 C15_3 C5_3 C16_3 0.0(2)
C14_3 C15_3 C5_3 C16_3 179.40(15)
C17_3 N2_3 C10_3 C9_3 -166.11(14)
C7_3 N2_3 C10_3 C9_3 58.10(18)
C8_3 N3_3 C9_3 C10_3 56.6(2)
N2_3 C10_3 C9_3 N3_3 -56.09(19)
C9_3 N3_3 C8_3 C7_3 -58.0(2)
C17_3 N2_3 C7_3 C8_3 163.74(15)
C10_3 N2_3 C7_3 C8_3 -59.96(19)
N3_3 C8_3 C7_3 N2_3 59.1(2)
